data_2225508
loop_
_publ_author_name
'Rajesh, K.'
'Vijayakumar, V.'
'Narasimhamurthy, T.'
'Suresh, J.'
'Tiekink, Edward R. T.'

_publ_section_title
;
 Dimethyl
 4-(3-hydroxyphenyl)-2,6-dimethyl-1,4-dihydropyridine-3,5-dicarboxylate
;
_journal_coeditor_code HB5373
_journal_issue 4
_journal_name_full 'Acta Crystallographica Section E'
_journal_page_first o985
_journal_paper_doi 10.1107/S1600536810011268
_journal_volume 66
_journal_year 2010
_chemical_formula_iupac 'C17 H19 N O5'
_chemical_formula_moiety 'C17 H19 N O5'
_chemical_formula_sum 'C17 H19 N O5'
_chemical_formula_weight 317.33
_chemical_name_systematic
;
Dimethyl 4-(3-hydroxyphenyl)-2,6-dimethyl-1,4-dihydropyridine-3,5-dicarboxylate
;
_space_group_IT_number 14
_symmetry_cell_setting monoclinic
_symmetry_space_group_name_Hall '-P 2ybc'
_symmetry_space_group_name_H-M 'P 1 21/c 1'
_atom_sites_solution_hydrogens geom
_atom_sites_solution_primary direct
_atom_sites_solution_secondary difmap
_audit_creation_method SHELXL-97
_cell_angle_alpha 90
_cell_angle_beta 99.259(4)
_cell_angle_gamma 90
_cell_formula_units_Z 4
_cell_length_a 10.4863(7)
_cell_length_b 10.4091(7)
_cell_length_c 14.8702(11)
_cell_measurement_reflns_used 250
_cell_measurement_temperature 293(2)
_cell_measurement_theta_max 25.0
_cell_measurement_theta_min 2.0
_cell_volume 1601.98(19)
_computing_cell_refinement 'SAINT (Bruker, 2001)'
_computing_data_collection 'SMART (Bruker, 2001)'
_computing_data_reduction 'SAINT (Bruker, 2001)'
_computing_molecular_graphics 'ORTEP-3 (Farrugia, 1997) and DIAMOND (Brandenburg, 2006)'
_computing_publication_material 'publCIF (Westrip, 2010)'
_computing_structure_refinement 'SHELXL97 (Sheldrick, 2008) and PLATON (Spek, 2009)'
_computing_structure_solution 'SHELXS97 (Sheldrick, 2008)'
_diffrn_ambient_temperature 293(2)
_diffrn_measured_fraction_theta_full 1.000
_diffrn_measured_fraction_theta_max 1.000
_diffrn_measurement_device_type 'Bruker SMART APEX CCD'
_diffrn_measurement_method '\w scans'
_diffrn_radiation_monochromator graphite
_diffrn_radiation_source 'fine-focus sealed tube'
_diffrn_radiation_type MoK\a
_diffrn_radiation_wavelength 0.71073
_diffrn_reflns_av_R_equivalents 0.063
_diffrn_reflns_av_sigmaI/netI 0.042
_diffrn_reflns_limit_h_max 12
_diffrn_reflns_limit_h_min -12
_diffrn_reflns_limit_k_max 12
_diffrn_reflns_limit_k_min -12
_diffrn_reflns_limit_l_max 17
_diffrn_reflns_limit_l_min -17
_diffrn_reflns_number 25465
_diffrn_reflns_theta_full 25.0
_diffrn_reflns_theta_max 25.0
_diffrn_reflns_theta_min 2.0
_exptl_absorpt_coefficient_mu 0.097
_exptl_absorpt_correction_T_max 0.746
_exptl_absorpt_correction_T_min 0.646
_exptl_absorpt_correction_type multi-scan
_exptl_absorpt_process_details '(SADABS; Bruker, 1998)'
_exptl_crystal_colour colourless
_exptl_crystal_density_diffrn 1.316
_exptl_crystal_density_method 'not measured'
_exptl_crystal_description block
_exptl_crystal_F_000 672
_exptl_crystal_size_max 0.17
_exptl_crystal_size_mid 0.14
_exptl_crystal_size_min 0.11
_refine_diff_density_max 0.20
_refine_diff_density_min -0.30
_refine_ls_extinction_coef 0.0061(15)
_refine_ls_extinction_expression Fc^*^=kFc[1+0.001xFc^2^\l^3^/sin(2\q)]^-1/4^
_refine_ls_extinction_method 'SHELXL97 (Sheldrick, 2008)'
_refine_ls_goodness_of_fit_ref 0.96
_refine_ls_hydrogen_treatment mixed
_refine_ls_matrix_type full
_refine_ls_number_parameters 226
_refine_ls_number_reflns 2831
_refine_ls_number_restraints 6
_refine_ls_restrained_S_all 0.98
_refine_ls_R_factor_all 0.091
_refine_ls_R_factor_gt 0.047
_refine_ls_shift/su_max_lt 0.001
_refine_ls_shift/su_mean 0.000
_refine_ls_structure_factor_coef Fsqd
_refine_ls_weighting_details 'calc w=1/[\s^2^(Fo^2^)+(0.0600P)^2^+0.9343P] where P=(Fo^2^+2Fc^2^)/3'
_refine_ls_weighting_scheme calc
_refine_ls_wR_factor_gt 0.111
_refine_ls_wR_factor_ref 0.140
_reflns_number_gt 1777
_reflns_number_total 2831
_reflns_threshold_expression I>2\s(I)
_cod_data_source_file hb5373.cif
_cod_data_source_block I
_cod_original_sg_symbol_H-M 'P 21/c'
_cod_database_code 2225508
_cod_database_fobs_code 2225508

loop_
_symmetry_equiv_pos_as_xyz
'x, y, z'
'-x, y+1/2, -z+1/2'
'-x, -y, -z'
'x, -y-1/2, z-1/2'

loop_
_atom_site_type_symbol
_atom_site_label
_atom_site_fract_x
_atom_site_fract_y
_atom_site_fract_z
_atom_site_U_iso_or_equiv
_atom_site_adp_type
_atom_site_calc_flag
_atom_site_refinement_flags
_atom_site_occupancy
_atom_site_disorder_assembly
_atom_site_disorder_group
O O1 1.00543(18) 0.26412(19) 0.30899(11) 0.0533(5) Uani d . 1 . .
O O2 1.1268(2) 0.1391(2) 0.41024(13) 0.0691(7) Uani d . 1 . .
O O3 0.69399(19) 0.57282(18) 0.39888(12) 0.0550(6) Uani d . 1 . .
O O4 0.6633(2) 0.5861(2) 0.54328(14) 0.0695(7) Uani d . 1 . .
N N1 0.9365(2) 0.2976(2) 0.61286(13) 0.0415(6) Uani d D 1 . .
H H1N 0.963(2) 0.277(2) 0.6689(9) 0.050 Uiso d D 1 . .
C C1 1.0040(2) 0.2429(2) 0.55046(15) 0.0363(6) Uani d . 1 . .
C C2 0.9694(2) 0.2726(2) 0.46116(15) 0.0334(6) Uani d . 1 . .
C C3 0.8480(2) 0.3508(2) 0.42852(15) 0.0343(6) Uani d . 1 . .
H H3 0.8676 0.4112 0.3820 0.041 Uiso calc R 1 . .
C C4 0.8074(2) 0.4287(2) 0.50609(16) 0.0343(6) Uani d . 1 . .
C C5 0.8478(2) 0.3961(2) 0.59392(16) 0.0366(6) Uani d . 1 . .
C C6 1.1099(3) 0.1549(3) 0.59385(18) 0.0516(7) Uani d . 1 . .
H H6A 1.0901 0.0683 0.5742 0.077 Uiso calc R 1 . .
H H6B 1.1169 0.1596 0.6589 0.077 Uiso calc R 1 . .
H H6C 1.1902 0.1805 0.5762 0.077 Uiso calc R 1 . .
C C7 1.0337(2) 0.2271(3) 0.38735(17) 0.0402(6) Uani d . 1 . .
C C8 1.1905(4) 0.0913(4) 0.3373(2) 0.0949(14) Uani d . 1 . .
H H8A 1.1286 0.0481 0.2929 0.142 Uiso calc R 1 . .
H H8B 1.2574 0.0322 0.3618 0.142 Uiso calc R 1 . .
H H8C 1.2276 0.1619 0.3090 0.142 Uiso calc R 1 . .
C C9 0.7183(2) 0.5346(2) 0.47692(17) 0.0397(6) Uani d . 1 . .
C C10 0.5688(3) 0.6853(3) 0.5194(2) 0.0778(11) Uani d . 1 . .
H H10A 0.6094 0.7591 0.4975 0.117 Uiso calc R 1 . .
H H10B 0.5318 0.7086 0.5721 0.117 Uiso calc R 1 . .
H H10C 0.5020 0.6544 0.4725 0.117 Uiso calc R 1 . .
C C11 0.8128(3) 0.4554(3) 0.67894(17) 0.0533(8) Uani d . 1 . .
H H11A 0.8503 0.5396 0.6873 0.080 Uiso calc R 1 . .
H H11B 0.8453 0.4027 0.7305 0.080 Uiso calc R 1 . .
H H11C 0.7206 0.4619 0.6732 0.080 Uiso calc R 1 . .
C C12 0.7382(2) 0.2639(2) 0.38472(16) 0.0370(6) Uani d . 1 B .
C C13 0.6625(3) 0.2969(3) 0.30306(18) 0.0482(7) Uani d . 1 . .
H H13 0.6791 0.3728 0.2740 0.058 Uiso calc R 1 A 1
O O5 0.4875(3) 0.2541(3) 0.1858(2) 0.0789(10) Uani d PD 0.780(4) B 1
H H5O 0.437(4) 0.196(4) 0.167(4) 0.118 Uiso d PD 0.780(4) B 1
C C14 0.5613(3) 0.2175(3) 0.2637(2) 0.0558(8) Uani d P 0.780(4) B 1
C C15 0.5379(3) 0.1037(3) 0.3039(2) 0.0558(8) Uani d PD 0.780(4) B 1
H H15 0.4727 0.0493 0.2765 0.067 Uiso calc PR 0.780(4) B 1
C C16 0.6119(3) 0.0712(3) 0.3850(2) 0.0583(8) Uani d PD 0.780(4) B 1
H H16 0.5955 -0.0055 0.4131 0.070 Uiso calc PR 0.780(4) B 1
O O5' 0.5794(11) -0.0300(9) 0.4212(6) 0.0789(10) Uani d PD 0.220(4) B 2
H H5O' 0.528(13) -0.059(12) 0.379(6) 0.118 Uiso d PD 0.220(4) B 2
C C14' 0.5613(3) 0.2175(3) 0.2637(2) 0.0558(8) Uani d P 0.220(4) B 2
H H14' 0.5096 0.2422 0.2097 0.067 Uiso calc PR 0.220(4) B 2
C C15' 0.5379(3) 0.1037(3) 0.3039(2) 0.0558(8) Uani d P 0.220(4) B 2
H H15' 0.4727 0.0493 0.2765 0.067 Uiso calc PR 0.220(4) B 2
C C16' 0.6119(3) 0.0712(3) 0.3850(2) 0.0583(8) Uani d PD 0.220(4) B 2
C C17 0.7108(3) 0.1501(3) 0.42606(19) 0.0475(7) Uani d D 1 . .
H H17 0.7591 0.1265 0.4817 0.057 Uiso calc R 1 B 1

loop_
_atom_site_aniso_label
_atom_site_aniso_U_11
_atom_site_aniso_U_22
_atom_site_aniso_U_33
_atom_site_aniso_U_12
_atom_site_aniso_U_13
_atom_site_aniso_U_23
O1 0.0573(12) 0.0738(14) 0.0294(10) -0.0004(10) 0.0084(9) -0.0038(9)
O2 0.0645(14) 0.0967(17) 0.0491(12) 0.0339(13) 0.0186(10) 0.0002(11)
O3 0.0681(14) 0.0489(12) 0.0436(12) 0.0142(10) -0.0044(9) 0.0045(9)
O4 0.0840(16) 0.0704(14) 0.0561(13) 0.0429(13) 0.0169(11) 0.0036(11)
N1 0.0538(14) 0.0458(13) 0.0250(11) 0.0107(11) 0.0064(10) 0.0065(9)
C1 0.0368(14) 0.0382(14) 0.0340(13) -0.0006(11) 0.0061(11) 0.0011(11)
C2 0.0348(13) 0.0363(14) 0.0290(12) -0.0031(11) 0.0046(10) -0.0005(10)
C3 0.0391(14) 0.0368(14) 0.0265(12) 0.0012(11) 0.0033(10) 0.0021(10)
C4 0.0370(14) 0.0317(13) 0.0340(13) -0.0001(11) 0.0052(11) -0.0003(10)
C5 0.0439(15) 0.0335(14) 0.0336(13) -0.0018(12) 0.0096(11) -0.0001(10)
C6 0.0528(17) 0.0592(18) 0.0409(15) 0.0145(14) 0.0020(13) 0.0068(13)
C7 0.0349(14) 0.0493(16) 0.0361(15) -0.0055(13) 0.0048(11) -0.0050(12)
C8 0.080(3) 0.144(4) 0.066(2) 0.048(3) 0.030(2) -0.015(2)
C9 0.0432(15) 0.0337(14) 0.0404(15) 0.0006(12) 0.0010(12) -0.0036(12)
C10 0.081(2) 0.070(2) 0.083(2) 0.038(2) 0.015(2) -0.0006(19)
C11 0.074(2) 0.0536(18) 0.0348(15) 0.0107(15) 0.0149(14) -0.0015(12)
C12 0.0357(14) 0.0392(15) 0.0353(13) 0.0072(12) 0.0032(11) -0.0059(11)
C13 0.0542(17) 0.0432(16) 0.0429(15) 0.0026(13) -0.0057(13) -0.0051(12)
O5 0.089(2) 0.0661(19) 0.0653(18) -0.0201(15) -0.0358(16) 0.0042(14)
C14 0.0505(18) 0.062(2) 0.0482(17) 0.0063(15) -0.0117(14) -0.0169(15)
C15 0.0447(17) 0.0486(18) 0.071(2) -0.0035(14) 0.0014(15) -0.0187(15)
C16 0.0500(18) 0.0465(18) 0.078(2) -0.0044(14) 0.0081(16) -0.0033(15)
O5' 0.089(2) 0.0661(19) 0.0653(18) -0.0201(15) -0.0358(16) 0.0042(14)
C14' 0.0505(18) 0.062(2) 0.0482(17) 0.0063(15) -0.0117(14) -0.0169(15)
C15' 0.0447(17) 0.0486(18) 0.071(2) -0.0035(14) 0.0014(15) -0.0187(15)
C16' 0.0500(18) 0.0465(18) 0.078(2) -0.0044(14) 0.0081(16) -0.0033(15)
C17 0.0426(16) 0.0487(17) 0.0487(16) -0.0018(13) -0.0003(13) 0.0022(13)

loop_
_atom_type_symbol
_atom_type_description
_atom_type_scat_dispersion_real
_atom_type_scat_dispersion_imag
_atom_type_scat_source
C C 0.0033 0.0016 'International Tables Vol C Tables 4.2.6.8 and 6.1.1.4'
H H 0.0000 0.0000 'International Tables Vol C Tables 4.2.6.8 and 6.1.1.4'
N N 0.0061 0.0033 'International Tables Vol C Tables 4.2.6.8 and 6.1.1.4'
O O 0.0106 0.0060 'International Tables Vol C Tables 4.2.6.8 and 6.1.1.4'

loop_
_geom_angle_atom_site_label_1
_geom_angle_atom_site_label_2
_geom_angle_atom_site_label_3
_geom_angle_site_symmetry_1
_geom_angle_site_symmetry_3
_geom_angle
_geom_angle_publ_flag
C7 O2 C8 . . 116.6(2) ?
C9 O4 C10 . . 118.0(2) ?
C1 N1 C5 . . 124.8(2) ?
C1 N1 H1N . . 115.4(18) ?
C5 N1 H1N . . 118.9(18) ?
C2 C1 N1 . . 118.7(2) ?
C2 C1 C6 . . 128.5(2) ?
N1 C1 C6 . . 112.8(2) ?
C1 C2 C7 . . 125.5(2) ?
C1 C2 C3 . . 120.8(2) ?
C7 C2 C3 . . 113.5(2) ?
C2 C3 C12 . . 110.69(19) ?
C2 C3 C4 . . 111.33(18) ?
C12 C3 C4 . . 110.8(2) ?
C2 C3 H3 . . 108.0 ?
C12 C3 H3 . . 108.0 ?
C4 C3 H3 . . 108.0 ?
C5 C4 C9 . . 124.2(2) ?
C5 C4 C3 . . 121.0(2) ?
C9 C4 C3 . . 114.7(2) ?
C4 C5 N1 . . 118.7(2) ?
C4 C5 C11 . . 128.9(2) ?
N1 C5 C11 . . 112.4(2) ?
C1 C6 H6A . . 109.5 ?
C1 C6 H6B . . 109.5 ?
H6A C6 H6B . . 109.5 ?
C1 C6 H6C . . 109.5 ?
H6A C6 H6C . . 109.5 ?
H6B C6 H6C . . 109.5 ?
O1 C7 O2 . . 120.9(2) ?
O1 C7 C2 . . 123.2(2) ?
O2 C7 C2 . . 115.9(2) ?
O2 C8 H8A . . 109.5 ?
O2 C8 H8B . . 109.5 ?
H8A C8 H8B . . 109.5 ?
O2 C8 H8C . . 109.5 ?
H8A C8 H8C . . 109.5 ?
H8B C8 H8C . . 109.5 ?
O3 C9 O4 . . 121.8(2) ?
O3 C9 C4 . . 123.7(2) ?
O4 C9 C4 . . 114.5(2) ?
O4 C10 H10A . . 109.5 ?
O4 C10 H10B . . 109.5 ?
H10A C10 H10B . . 109.5 ?
O4 C10 H10C . . 109.5 ?
H10A C10 H10C . . 109.5 ?
H10B C10 H10C . . 109.5 ?
C5 C11 H11A . . 109.5 ?
C5 C11 H11B . . 109.5 ?
H11A C11 H11B . . 109.5 ?
C5 C11 H11C . . 109.5 ?
H11A C11 H11C . . 109.5 ?
H11B C11 H11C . . 109.5 ?
C13 C12 C17 . . 118.1(2) ?
C13 C12 C3 . . 121.0(2) ?
C17 C12 C3 . . 120.9(2) ?
C12 C13 C14' . . 120.7(3) ?
C12 C13 C14 . . 120.7(3) ?
C12 C13 H13 . . 119.6 ?
C14' C13 H13 . . 119.6 ?
C14 C13 H13 . . 119.6 ?
C14 O5 H5O . . 109(4) ?
O5 C14 C15 . . 120.4(3) ?
O5 C14 C13 . . 119.2(3) ?
C15 C14 C13 . . 120.5(3) ?
C16 C15 C14 . . 118.9(3) ?
C16 C15 H15 . . 120.5 ?
C14 C15 H15 . . 120.5 ?
C15 C16 C17 . . 121.4(3) ?
C15 C16 H16 . . 119.3 ?
C17 C16 H16 . . 119.3 ?
C16' O5' H5O' . . 100(8) ?
C15' C14' C13 . . 120.5(3) ?
C15' C14' H14' . . 119.8 ?
C13 C14' H14' . . 119.8 ?
C16' C15' C14' . . 118.9(3) ?
C16' C15' H15' . . 120.5 ?
C14' C15' H15' . . 120.5 ?
O5' C16' C15' . . 115.5(5) ?
O5' C16' C17 . . 123.0(5) ?
C15' C16' C17 . . 121.4(3) ?
C16' C17 C12 . . 120.3(3) ?
C16 C17 C12 . . 120.3(3) ?
C16' C17 H17 . . 119.8 ?
C16 C17 H17 . . 119.8 ?
C12 C17 H17 . . 119.8 ?

loop_
_geom_bond_atom_site_label_1
_geom_bond_atom_site_label_2
_geom_bond_site_symmetry_2
_geom_bond_distance
_geom_bond_publ_flag
O1 C7 . 1.218(3) ?
O2 C7 . 1.342(3) ?
O2 C8 . 1.450(4) ?
O3 C9 . 1.214(3) ?
O4 C9 . 1.333(3) ?
O4 C10 . 1.436(3) ?
N1 C1 . 1.377(3) ?
N1 C5 . 1.382(3) ?
N1 H1N . 0.862(10) ?
C1 C2 . 1.355(3) ?
C1 C6 . 1.502(3) ?
C2 C7 . 1.456(3) ?
C2 C3 . 1.523(3) ?
C3 C12 . 1.526(3) ?
C3 C4 . 1.525(3) ?
C3 H3 . 0.9800 ?
C4 C5 . 1.350(3) ?
C4 C9 . 1.465(3) ?
C5 C11 . 1.505(3) ?
C6 H6A . 0.9600 ?
C6 H6B . 0.9600 ?
C6 H6C . 0.9600 ?
C8 H8A . 0.9600 ?
C8 H8B . 0.9600 ?
C8 H8C . 0.9600 ?
C10 H10A . 0.9600 ?
C10 H10B . 0.9600 ?
C10 H10C . 0.9600 ?
C11 H11A . 0.9600 ?
C11 H11B . 0.9600 ?
C11 H11C . 0.9600 ?
C12 C13 . 1.383(3) ?
C12 C17 . 1.386(4) ?
C13 C14' . 1.397(4) ?
C13 C14 . 1.397(4) ?
C13 H13 . 0.9300 ?
O5 C14 . 1.341(4) ?
O5 H5O . 0.827(10) ?
C14 C15 . 1.366(4) ?
C15 C16 . 1.367(4) ?
C15 H15 . 0.9300 ?
C16 C17 . 1.385(4) ?
C16 H16 . 0.9300 ?
O5' C16' . 1.255(8) ?
O5' H5O' . 0.820(11) ?
C14' C15' . 1.366(4) ?
C14' H14' . 0.9300 ?
C15' C16' . 1.367(4) ?
C15' H15' . 0.9300 ?
C16' C17 . 1.385(4) ?
C17 H17 . 0.9300 ?

loop_
_geom_hbond_atom_site_label_D
_geom_hbond_atom_site_label_H
_geom_hbond_atom_site_label_A
_geom_hbond_site_symmetry_A
_geom_hbond_distance_DH
_geom_hbond_distance_HA
_geom_hbond_distance_DA
_geom_hbond_angle_DHA
N1 H1n O1 4_566 0.862(10) 2.103(14) 2.960(3) 172.8(19)
O5 H5o O3 2_645 0.827(10) 2.01(5) 2.828(4) 170(6)
O5' H5o' O5 2_645 0.820(11) 2.17(12) 2.778(10) 132.0(10)

loop_
_geom_torsion_atom_site_label_1
_geom_torsion_atom_site_label_2
_geom_torsion_atom_site_label_3
_geom_torsion_atom_site_label_4
_geom_torsion_site_symmetry_1
_geom_torsion_site_symmetry_2
_geom_torsion_site_symmetry_3
_geom_torsion_site_symmetry_4
_geom_torsion
_geom_torsion_publ_flag
C5 N1 C1 C2 . . . . -10.3(4) ?
C5 N1 C1 C6 . . . . 169.9(2) ?
N1 C1 C2 C7 . . . . 177.5(2) ?
C6 C1 C2 C7 . . . . -2.6(4) ?
N1 C1 C2 C3 . . . . -7.7(4) ?
C6 C1 C2 C3 . . . . 172.1(2) ?
C1 C2 C3 C12 . . . . -102.0(3) ?
C7 C2 C3 C12 . . . . 73.3(3) ?
C1 C2 C3 C4 . . . . 21.7(3) ?
C7 C2 C3 C4 . . . . -163.0(2) ?
C2 C3 C4 C5 . . . . -20.8(3) ?
C12 C3 C4 C5 . . . . 102.9(3) ?
C2 C3 C4 C9 . . . . 162.1(2) ?
C12 C3 C4 C9 . . . . -74.3(3) ?
C9 C4 C5 N1 . . . . -177.2(2) ?
C3 C4 C5 N1 . . . . 5.9(4) ?
C9 C4 C5 C11 . . . . 0.6(4) ?
C3 C4 C5 C11 . . . . -176.2(3) ?
C1 N1 C5 C4 . . . . 11.2(4) ?
C1 N1 C5 C11 . . . . -167.0(2) ?
C8 O2 C7 O1 . . . . -0.2(4) ?
C8 O2 C7 C2 . . . . 179.1(3) ?
C1 C2 C7 O1 . . . . -174.1(2) ?
C3 C2 C7 O1 . . . . 10.8(3) ?
C1 C2 C7 O2 . . . . 6.6(4) ?
C3 C2 C7 O2 . . . . -168.4(2) ?
C10 O4 C9 O3 . . . . 2.8(4) ?
C10 O4 C9 C4 . . . . -176.3(2) ?
C5 C4 C9 O3 . . . . 171.2(3) ?
C3 C4 C9 O3 . . . . -11.8(4) ?
C5 C4 C9 O4 . . . . -9.6(4) ?
C3 C4 C9 O4 . . . . 167.4(2) ?
C2 C3 C12 C13 . . . . -134.6(2) ?
C4 C3 C12 C13 . . . . 101.4(3) ?
C2 C3 C12 C17 . . . . 45.9(3) ?
C4 C3 C12 C17 . . . . -78.0(3) ?
C17 C12 C13 C14' . . . . 0.1(4) ?
C3 C12 C13 C14' . . . . -179.4(2) ?
C17 C12 C13 C14 . . . . 0.1(4) ?
C3 C12 C13 C14 . . . . -179.4(2) ?
C12 C13 C14 O5 . . . . 178.1(3) ?
C12 C13 C14 C15 . . . . -2.0(4) ?
O5 C14 C15 C16 . . . . -177.6(3) ?
C13 C14 C15 C16 . . . . 2.4(4) ?
C14 C15 C16 C17 . . . . -1.0(5) ?
C12 C13 C14' C15' . . . . -2.0(4) ?
C13 C14' C15' C16' . . . . 2.4(4) ?
C14' C15' C16' O5' . . . . 175.2(7) ?
C14' C15' C16' C17 . . . . -1.0(5) ?
O5' C16' C17 C12 . . . . -176.8(7) ?
C15' C16' C17 C12 . . . . -0.9(4) ?
C15 C16 C17 C12 . . . . -0.9(4) ?
C13 C12 C17 C16' . . . . 1.3(4) ?
C3 C12 C17 C16' . . . . -179.2(2) ?
C13 C12 C17 C16 . . . . 1.3(4) ?
C3 C12 C17 C16 . . . . -179.2(2) ?
